data_4337155
loop_
_publ_author_name
'Saha, Sumit'
'Captain, Burjor'

_publ_section_title
;
 Synthesis and structural characterization of ruthenium carbonyl cluster
 complexes containing platinum with a bulky N-heterocyclic carbene ligand.
;
_journal_issue 2
_journal_name_full 'Inorganic chemistry'
_journal_page_first 1210
_journal_page_last 1216
_journal_paper_doi 10.1021/ic402832b
_journal_volume 53
_journal_year 2014
_chemical_formula_sum 'C30 H20 N2 O9 Pt Ru2'
_chemical_formula_weight 949.71
_chemical_name_systematic
; 
 ? 
;
_space_group_IT_number 2
_symmetry_cell_setting triclinic
_symmetry_space_group_name_Hall '-P 1'
_symmetry_space_group_name_H-M 'P -1'
_atom_sites_solution_hydrogens geom
_atom_sites_solution_primary direct
_atom_sites_solution_secondary difmap
_audit_creation_method SHELXL-97
_cell_angle_alpha 81.0600(10)
_cell_angle_beta 80.3740(10)
_cell_angle_gamma 72.7770(10)
_cell_formula_units_Z 2
_cell_length_a 9.0916(3)
_cell_length_b 10.8002(4)
_cell_length_c 18.0566(7)
_cell_measurement_reflns_used 9925
_cell_measurement_temperature 296(2)
_cell_measurement_theta_max 30.53
_cell_measurement_theta_min 2.36
_cell_volume 1659.06(10)
_computing_cell_refinement 'SAINT+  V7.46A (Bruker, 2007)'
_computing_data_collection 'APEX2 v2.2-0 (Bruker, 2007)'
_computing_data_reduction 'SAINT+  V7.46A (Bruker, 2007)'
_computing_molecular_graphics 'XSHELL v4.02 (Bruker, 2000)'
_computing_publication_material 'XCIF v6.12 (Bruker, 2001)'
_computing_structure_refinement 'SHELXL-97 (Sheldrick, 2008)'
_computing_structure_solution 'SHELXS-97 (Sheldrick, 2008)'
_diffrn_ambient_temperature 296(2)
_diffrn_measured_fraction_theta_full 0.995
_diffrn_measured_fraction_theta_max 0.995
_diffrn_measurement_device_type 'Bruker SMART APEX2 CCD diffractometer'
_diffrn_measurement_method 'omega scans'
_diffrn_radiation_monochromator graphite
_diffrn_radiation_source 'fine-focus sealed tube'
_diffrn_radiation_type MoK\a
_diffrn_radiation_wavelength 0.71073
_diffrn_reflns_av_R_equivalents 0.0180
_diffrn_reflns_av_sigmaI/netI 0.0236
_diffrn_reflns_limit_h_max 12
_diffrn_reflns_limit_h_min -11
_diffrn_reflns_limit_k_max 14
_diffrn_reflns_limit_k_min -14
_diffrn_reflns_limit_l_max 23
_diffrn_reflns_limit_l_min -23
_diffrn_reflns_number 17017
_diffrn_reflns_theta_full 28.00
_diffrn_reflns_theta_max 28.00
_diffrn_reflns_theta_min 1.99
_exptl_absorpt_coefficient_mu 5.156
_exptl_absorpt_correction_T_max 0.7461
_exptl_absorpt_correction_T_min 0.5443
_exptl_absorpt_correction_type multi-scan
_exptl_absorpt_process_details '(SADABS 2007/4 Bruker)'
_exptl_crystal_colour yellow
_exptl_crystal_density_diffrn 1.901
_exptl_crystal_density_method 'not measured'
_exptl_crystal_description Block
_exptl_crystal_F_000 904
_exptl_crystal_size_max 0.30
_exptl_crystal_size_mid 0.20
_exptl_crystal_size_min 0.02
_refine_diff_density_max 0.735
_refine_diff_density_min -1.696
_refine_diff_density_rms 0.152
_refine_ls_extinction_method none
_refine_ls_goodness_of_fit_ref 1.081
_refine_ls_hydrogen_treatment constr
_refine_ls_matrix_type full
_refine_ls_number_parameters 397
_refine_ls_number_reflns 7961
_refine_ls_number_restraints 0
_refine_ls_restrained_S_all 1.081
_refine_ls_R_factor_all 0.0257
_refine_ls_R_factor_gt 0.0231
_refine_ls_shift/su_max 0.004
_refine_ls_shift/su_mean 0.000
_refine_ls_structure_factor_coef Fsqd
_refine_ls_weighting_details 'calc w=1/[\s^2^(Fo^2^)+(0.0327P)^2^+0.3140P] where P=(Fo^2^+2Fc^2^)/3'
_refine_ls_weighting_scheme calc
_refine_ls_wR_factor_gt 0.0573
_refine_ls_wR_factor_ref 0.0584
_reflns_number_gt 7404
_reflns_number_total 7961
_reflns_threshold_expression >2sigma(I)
_cod_data_source_file ic402832b_si_001.cif
_cod_data_source_block Compound3
_cod_depositor_comments
;
The following automatic conversions were performed:

'_symmetry_cell_setting' value 'Triclinic' changed to 'triclinic'
according to
/usr/data/users/saulius/automatic-downloads/current/ACS/lib/dictionaries/cif_core.dic
dictionary named 'cif_core.dic' version 2.4.2 from
2011-04-26.

'_exptl_absorpt_correction_type' value 'Multi-scan'
changed to 'multi-scan' according to
/usr/data/users/saulius/automatic-downloads/current/ACS/lib/dictionaries/cif_core.dic
dictionary named 'cif_core.dic' version 2.4.2 from 2011-04-26.

Automatic conversion script
Id: cif_fix_values 2281 2013-09-26 08:29:07Z andrius 
;
_cod_original_sg_symbol_H-M P-1
_cod_database_code 4337155

loop_
_symmetry_equiv_pos_as_xyz
'x, y, z'
'-x, -y, -z'

loop_
_atom_site_label
_atom_site_type_symbol
_atom_site_fract_x
_atom_site_fract_y
_atom_site_fract_z
_atom_site_U_iso_or_equiv
_atom_site_adp_type
_atom_site_occupancy
_atom_site_symmetry_multiplicity
_atom_site_calc_flag
_atom_site_refinement_flags
Pt1 Pt 0.717504(12) 0.714988(10) 0.746609(5) 0.03450(4) Uani 1 1 d .
Ru1 Ru 0.72458(3) 0.87992(3) 0.616401(13) 0.04332(6) Uani 1 1 d .
Ru2 Ru 0.45578(3) 0.91288(2) 0.727870(14) 0.04342(6) Uani 1 1 d .
O11 O 0.8737(5) 1.0416(4) 0.6910(2) 0.0971(11) Uani 1 1 d .
O12 O 0.8638(4) 0.9748(4) 0.46083(16) 0.0912(10) Uani 1 1 d .
O13 O 0.6467(4) 0.6731(3) 0.54155(17) 0.0807(9) Uani 1 1 d .
O14 O 1.0287(3) 0.6614(3) 0.64789(17) 0.0812(9) Uani 1 1 d .
O15 O 0.4398(4) 1.1112(3) 0.58271(18) 0.0866(10) Uani 1 1 d .
O21 O 0.5714(5) 1.0791(4) 0.8160(2) 0.1088(13) Uani 1 1 d .
O22 O 0.1255(4) 1.0512(3) 0.7871(2) 0.0976(11) Uani 1 1 d .
O23 O 0.3295(5) 0.7325(5) 0.6554(2) 0.1090(14) Uani 1 1 d .
O24 O 0.4534(3) 0.7196(3) 0.87461(14) 0.0672(7) Uani 1 1 d .
N1 N 0.8604(3) 0.4262(3) 0.79298(15) 0.0508(6) Uani 1 1 d .
N2 N 0.8741(3) 0.5394(3) 0.87801(14) 0.0449(6) Uani 1 1 d .
C11 C 0.8149(5) 0.9855(4) 0.6634(2) 0.0595(9) Uani 1 1 d .
C12 C 0.8140(5) 0.9384(4) 0.5192(2) 0.0599(9) Uani 1 1 d .
C13 C 0.6677(4) 0.7529(4) 0.56951(19) 0.0549(8) Uani 1 1 d .
C14 C 0.8998(4) 0.7114(3) 0.66465(18) 0.0488(7) Uani 1 1 d .
C15 C 0.5051(4) 1.0209(4) 0.6192(2) 0.0558(8) Uani 1 1 d .
C21 C 0.5316(5) 1.0186(4) 0.7811(2) 0.0653(10) Uani 1 1 d .
C22 C 0.2494(5) 1.0009(4) 0.7626(3) 0.0664(10) Uani 1 1 d .
C23 C 0.3781(5) 0.7983(4) 0.6801(2) 0.0628(10) Uani 1 1 d .
C24 C 0.5170(4) 0.7548(3) 0.81770(17) 0.0429(6) Uani 1 1 d .
C31 C 0.8250(3) 0.5511(3) 0.80965(16) 0.0391(6) Uani 1 1 d .
C32 C 0.9389(5) 0.4079(4) 0.9030(2) 0.0682(11) Uani 1 1 d .
H32 H 0.9808 0.3753 0.9480 0.082 Uiso 1 1 calc R
C33 C 0.9294(6) 0.3393(4) 0.8509(2) 0.0744(12) Uani 1 1 d .
H33 H 0.9627 0.2489 0.8524 0.089 Uiso 1 1 calc R
C34 C 0.8280(4) 0.3930(3) 0.72389(18) 0.0513(8) Uani 1 1 d .
C35 C 0.6771(5) 0.3935(3) 0.71911(19) 0.0568(9) Uani 1 1 d .
C36 C 0.6430(6) 0.3695(4) 0.6507(2) 0.0676(11) Uani 1 1 d .
C37 C 0.7588(6) 0.3455(4) 0.5898(2) 0.0736(12) Uani 1 1 d .
C38 C 0.9073(6) 0.3432(4) 0.5967(2) 0.0722(12) Uani 1 1 d .
C39 C 0.9492(5) 0.3643(3) 0.6644(2) 0.0623(10) Uani 1 1 d .
C40 C 0.5504(6) 0.4157(5) 0.7846(2) 0.0757(12) Uani 1 1 d .
H40A H 0.5842 0.3570 0.8280 0.114 Uiso 1 1 calc R
H40B H 0.4593 0.4004 0.7719 0.114 Uiso 1 1 calc R
H40C H 0.5265 0.5041 0.7959 0.114 Uiso 1 1 calc R
C41 C 0.7182(8) 0.3236(6) 0.5153(3) 0.105(2) Uani 1 1 d .
H41A H 0.6759 0.4063 0.4874 0.158 Uiso 1 1 calc R
H41B H 0.6429 0.2748 0.5253 0.158 Uiso 1 1 calc R
H41C H 0.8101 0.2758 0.4863 0.158 Uiso 1 1 calc R
C42 C 1.1117(5) 0.3569(5) 0.6701(3) 0.0857(14) Uani 1 1 d .
H42A H 1.1383 0.4308 0.6404 0.129 Uiso 1 1 calc R
H42B H 1.1791 0.2781 0.6516 0.129 Uiso 1 1 calc R
H42C H 1.1234 0.3568 0.7219 0.129 Uiso 1 1 calc R
C43 C 0.8537(4) 0.6493(3) 0.91810(16) 0.0439(7) Uani 1 1 d .
C44 C 0.7367(4) 0.6743(4) 0.97849(18) 0.0519(8) Uani 1 1 d .
C45 C 0.7092(5) 0.7900(5) 1.0104(2) 0.0657(10) Uani 1 1 d .
C46 C 0.7949(5) 0.8779(4) 0.9832(2) 0.0687(11) Uani 1 1 d .
C47 C 0.9145(5) 0.8486(4) 0.9257(2) 0.0670(10) Uani 1 1 d .
C48 C 0.9485(4) 0.7325(4) 0.89215(18) 0.0525(8) Uani 1 1 d .
C49 C 0.6396(5) 0.5817(5) 1.0090(2) 0.0761(12) Uani 1 1 d .
H49A H 0.6912 0.5167 1.0460 0.114 Uiso 1 1 calc R
H49B H 0.6258 0.5401 0.9684 0.114 Uiso 1 1 calc R
H49C H 0.5401 0.6292 1.0321 0.114 Uiso 1 1 calc R
C50 C 0.7557(8) 1.0069(6) 1.0162(4) 0.115(2) Uani 1 1 d .
H50A H 0.6627 1.0161 1.0516 0.173 Uiso 1 1 calc R
H50B H 0.7398 1.0775 0.9762 0.173 Uiso 1 1 calc R
H50C H 0.8397 1.0084 1.0416 0.173 Uiso 1 1 calc R
C51 C 1.0831(5) 0.7023(5) 0.8305(2) 0.0748(12) Uani 1 1 d .
H51A H 1.1233 0.6095 0.8305 0.112 Uiso 1 1 calc R
H51B H 1.1631 0.7378 0.8391 0.112 Uiso 1 1 calc R
H51C H 1.0487 0.7403 0.7825 0.112 Uiso 1 1 calc R

loop_
_atom_site_aniso_label
_atom_site_aniso_U_11
_atom_site_aniso_U_22
_atom_site_aniso_U_33
_atom_site_aniso_U_23
_atom_site_aniso_U_13
_atom_site_aniso_U_12
Pt1 0.03901(6) 0.03419(6) 0.02935(6) 0.00153(4) -0.00685(4) -0.00998(4)
Ru1 0.04940(14) 0.04617(13) 0.03377(12) 0.00712(10) -0.00596(10) -0.01787(11)
Ru2 0.04217(13) 0.03982(13) 0.04387(13) 0.00008(10) -0.00570(10) -0.00704(10)
O11 0.120(3) 0.094(3) 0.104(3) -0.004(2) -0.030(2) -0.066(2)
O12 0.112(3) 0.115(3) 0.0467(16) 0.0102(16) 0.0124(16) -0.054(2)
O13 0.125(3) 0.0694(19) 0.0604(17) -0.0020(14) -0.0264(17) -0.0410(19)
O14 0.0481(15) 0.095(2) 0.0735(18) 0.0161(16) 0.0101(13) -0.0018(14)
O15 0.081(2) 0.078(2) 0.0747(19) 0.0326(16) -0.0155(16) 0.0004(16)
O21 0.148(4) 0.101(3) 0.103(3) -0.046(2) 0.003(2) -0.065(3)
O22 0.0541(17) 0.079(2) 0.137(3) -0.020(2) 0.0095(18) 0.0070(15)
O23 0.112(3) 0.165(4) 0.089(2) -0.040(2) -0.002(2) -0.089(3)
O24 0.0607(15) 0.0771(18) 0.0481(14) 0.0123(12) 0.0059(12) -0.0119(13)
N1 0.0662(18) 0.0361(13) 0.0425(14) 0.0011(11) -0.0097(12) -0.0035(12)
N2 0.0495(14) 0.0447(14) 0.0378(13) 0.0049(10) -0.0126(11) -0.0099(11)
C11 0.069(2) 0.058(2) 0.055(2) 0.0054(16) -0.0098(17) -0.0271(18)
C12 0.068(2) 0.063(2) 0.0484(19) 0.0066(16) -0.0044(17) -0.0250(18)
C13 0.067(2) 0.058(2) 0.0394(17) 0.0057(15) -0.0123(15) -0.0189(17)
C14 0.0468(18) 0.0544(19) 0.0400(16) 0.0047(14) -0.0024(13) -0.0128(14)
C15 0.058(2) 0.0519(19) 0.0533(19) 0.0094(15) -0.0119(16) -0.0141(16)
C21 0.080(3) 0.054(2) 0.061(2) -0.0135(18) 0.003(2) -0.0212(19)
C22 0.054(2) 0.053(2) 0.082(3) -0.0013(19) -0.0041(19) -0.0047(17)
C23 0.058(2) 0.087(3) 0.050(2) -0.0051(19) -0.0066(16) -0.032(2)
C24 0.0457(16) 0.0433(15) 0.0383(15) -0.0022(12) -0.0054(12) -0.0113(13)
C31 0.0439(15) 0.0370(14) 0.0330(13) 0.0001(11) -0.0051(11) -0.0078(12)
C32 0.088(3) 0.053(2) 0.053(2) 0.0112(17) -0.029(2) 0.0001(19)
C33 0.103(3) 0.0400(18) 0.063(2) 0.0073(17) -0.025(2) 0.0070(19)
C34 0.072(2) 0.0361(15) 0.0408(16) -0.0080(12) 0.0007(15) -0.0102(15)
C35 0.080(3) 0.0421(17) 0.0463(18) -0.0097(14) 0.0051(17) -0.0195(17)
C36 0.103(3) 0.060(2) 0.050(2) -0.0136(17) -0.003(2) -0.036(2)
C37 0.123(4) 0.061(2) 0.0440(19) -0.0138(17) 0.003(2) -0.040(2)
C38 0.105(3) 0.058(2) 0.049(2) -0.0226(17) 0.019(2) -0.024(2)
C39 0.074(3) 0.0427(18) 0.061(2) -0.0119(16) 0.0088(19) -0.0096(17)
C40 0.090(3) 0.079(3) 0.063(2) -0.024(2) 0.019(2) -0.039(2)
C41 0.164(6) 0.119(5) 0.053(3) -0.027(3) -0.005(3) -0.066(4)
C42 0.067(3) 0.072(3) 0.102(4) -0.014(3) 0.005(3) -0.001(2)
C43 0.0466(16) 0.0554(18) 0.0312(14) 0.0040(12) -0.0117(12) -0.0173(14)
C44 0.0530(19) 0.073(2) 0.0327(15) -0.0008(14) -0.0096(13) -0.0228(17)
C45 0.062(2) 0.089(3) 0.0467(19) -0.0189(19) -0.0115(17) -0.014(2)
C46 0.078(3) 0.074(3) 0.063(2) -0.021(2) -0.021(2) -0.022(2)
C47 0.078(3) 0.075(3) 0.061(2) -0.009(2) -0.018(2) -0.035(2)
C48 0.0494(18) 0.073(2) 0.0415(16) -0.0020(15) -0.0121(14) -0.0257(16)
C49 0.081(3) 0.106(4) 0.047(2) 0.004(2) 0.0034(19) -0.048(3)
C50 0.142(5) 0.102(4) 0.120(5) -0.054(4) -0.019(4) -0.040(4)
C51 0.057(2) 0.113(4) 0.063(2) -0.011(2) 0.0024(19) -0.041(2)

loop_
_atom_type_symbol
_atom_type_description
_atom_type_scat_dispersion_real
_atom_type_scat_dispersion_imag
_atom_type_scat_source
C C 0.0033 0.0016 'International Tables Vol C Tables 4.2.6.8 and 6.1.1.4'
H H 0.0000 0.0000 'International Tables Vol C Tables 4.2.6.8 and 6.1.1.4'
N N 0.0061 0.0033 'International Tables Vol C Tables 4.2.6.8 and 6.1.1.4'
O O 0.0106 0.0060 'International Tables Vol C Tables 4.2.6.8 and 6.1.1.4'
Ru Ru -1.2594 0.8363 'International Tables Vol C Tables 4.2.6.8 and 6.1.1.4'
Pt Pt -1.7033 8.3905 'International Tables Vol C Tables 4.2.6.8 and 6.1.1.4'

loop_
_geom_angle_atom_site_label_1
_geom_angle_atom_site_label_2
_geom_angle_atom_site_label_3
_geom_angle
C24 Pt1 C14 168.38(13)
C24 Pt1 C31 95.82(12)
C14 Pt1 C31 95.63(12)
C24 Pt1 Ru2 52.21(9)
C14 Pt1 Ru2 116.39(9)
C31 Pt1 Ru2 147.96(8)
C24 Pt1 Ru1 115.79(9)
C14 Pt1 Ru1 52.89(9)
C31 Pt1 Ru1 148.28(8)
Ru2 Pt1 Ru1 63.576(8)
C12 Ru1 C11 90.41(17)
C12 Ru1 C13 88.46(16)
C11 Ru1 C13 170.48(17)
C12 Ru1 C15 98.19(15)
C11 Ru1 C15 93.17(16)
C13 Ru1 C15 96.35(16)
C12 Ru1 C14 107.91(15)
C11 Ru1 C14 85.63(15)
C13 Ru1 C14 85.72(14)
C15 Ru1 C14 153.87(13)
C12 Ru1 Pt1 154.75(12)
C11 Ru1 Pt1 90.51(11)
C13 Ru1 Pt1 86.50(10)
C15 Ru1 Pt1 106.95(10)
C14 Ru1 Pt1 47.05(8)
C12 Ru1 Ru2 147.01(12)
C11 Ru1 Ru2 93.06(12)
C13 Ru1 Ru2 93.02(11)
C15 Ru1 Ru2 48.87(10)
C14 Ru1 Ru2 105.07(8)
Pt1 Ru1 Ru2 58.077(7)
C22 Ru2 C21 90.32(19)
C22 Ru2 C23 89.30(18)
C21 Ru2 C23 176.28(17)
C22 Ru2 C15 104.14(16)
C21 Ru2 C15 92.47(16)
C23 Ru2 C15 91.21(15)
C22 Ru2 C24 102.98(15)
C21 Ru2 C24 88.07(15)
C23 Ru2 C24 88.41(15)
C15 Ru2 C24 152.88(13)
C22 Ru2 Pt1 150.16(13)
C21 Ru2 Pt1 89.40(13)
C23 Ru2 Pt1 89.09(13)
C15 Ru2 Pt1 105.68(10)
C24 Ru2 Pt1 47.20(8)
C22 Ru2 Ru1 151.46(13)
C21 Ru2 Ru1 91.57(12)
C23 Ru2 Ru1 90.53(11)
C15 Ru2 Ru1 47.34(10)
C24 Ru2 Ru1 105.54(8)
Pt1 Ru2 Ru1 58.347(8)
C31 N1 C33 110.5(3)
C31 N1 C34 123.0(3)
C33 N1 C34 126.4(3)
C31 N2 C32 110.5(3)
C31 N2 C43 122.7(2)
C32 N2 C43 126.8(3)
O11 C11 Ru1 176.5(4)
O12 C12 Ru1 178.3(4)
O13 C13 Ru1 174.5(4)
O14 C14 Pt1 144.3(3)
O14 C14 Ru1 135.5(3)
Pt1 C14 Ru1 80.07(12)
O15 C15 Ru1 139.6(3)
O15 C15 Ru2 136.6(3)
Ru1 C15 Ru2 83.79(12)
O21 C21 Ru2 176.2(4)
O22 C22 Ru2 176.7(4)
O23 C23 Ru2 177.2(4)
O24 C24 Pt1 144.1(3)
O24 C24 Ru2 135.3(3)
Pt1 C24 Ru2 80.59(11)
N2 C31 N1 104.3(2)
N2 C31 Pt1 128.7(2)
N1 C31 Pt1 126.9(2)
C33 C32 N2 107.1(3)
C32 C33 N1 107.6(3)
C35 C34 C39 123.0(3)
C35 C34 N1 118.2(3)
C39 C34 N1 118.8(4)
C34 C35 C36 118.4(3)
C34 C35 C40 122.6(3)
C36 C35 C40 118.9(4)
C37 C36 C35 120.1(4)
C38 C37 C36 120.1(4)
C38 C37 C41 120.7(4)
C36 C37 C41 119.2(5)
C37 C38 C39 122.4(4)
C34 C39 C38 115.9(4)
C34 C39 C42 123.5(4)
C38 C39 C42 120.6(4)
C44 C43 C48 121.9(3)
C44 C43 N2 119.7(3)
C48 C43 N2 118.3(3)
C43 C44 C45 117.9(3)
C43 C44 C49 122.0(4)
C45 C44 C49 120.1(4)
C46 C45 C44 121.6(4)
C47 C46 C45 119.6(4)
C47 C46 C50 120.1(5)
C45 C46 C50 120.3(4)
C46 C47 C48 121.1(4)
C43 C48 C47 117.8(3)
C43 C48 C51 122.6(3)
C47 C48 C51 119.6(4)

loop_
_geom_bond_atom_site_label_1
_geom_bond_atom_site_label_2
_geom_bond_distance
Pt1 C24 2.020(3)
Pt1 C14 2.024(3)
Pt1 C31 2.026(3)
Pt1 Ru2 2.7161(3)
Pt1 Ru1 2.7241(3)
Ru1 C12 1.903(4)
Ru1 C11 1.945(4)
Ru1 C13 1.947(4)
Ru1 C15 2.120(4)
Ru1 C14 2.205(3)
Ru1 Ru2 2.8658(4)
Ru2 C22 1.885(4)
Ru2 C21 1.931(4)
Ru2 C23 1.956(4)
Ru2 C15 2.171(3)
Ru2 C24 2.176(3)
O11 C11 1.130(5)
O12 C12 1.135(4)
O13 C13 1.140(4)
O14 C14 1.146(4)
O15 C15 1.152(4)
O21 C21 1.140(5)
O22 C22 1.142(5)
O23 C23 1.117(5)
O24 C24 1.160(4)
N1 C31 1.361(4)
N1 C33 1.390(4)
N1 C34 1.448(4)
N2 C31 1.357(4)
N2 C32 1.401(4)
N2 C43 1.435(4)
C32 C33 1.313(6)
C34 C35 1.388(5)
C34 C39 1.403(5)
C35 C36 1.402(5)
C35 C40 1.501(5)
C36 C37 1.387(6)
C37 C38 1.369(7)
C37 C41 1.523(6)
C38 C39 1.409(6)
C39 C42 1.476(6)
C43 C44 1.388(5)
C43 C48 1.401(5)
C44 C45 1.396(5)
C44 C49 1.507(5)
C45 C46 1.383(6)
C46 C47 1.372(6)
C46 C50 1.522(6)
C47 C48 1.407(5)
C48 C51 1.505(5)
